data_4062601
_journal_name_full Organometallics
_journal_paper_doi 10.1021/om034319e
_journal_year 2004
_chemical_formula_sum 'C36 H47 Cl N2 Pd'
_chemical_formula_weight 649.61
_space_group_IT_number 14
_symmetry_cell_setting monoclinic
_symmetry_space_group_name_Hall '-P 2ybc'
_symmetry_space_group_name_H-M 'P 1 21/c 1'
_cell_angle_alpha 90.00
_cell_angle_beta 99.488(4)
_cell_angle_gamma 90.00
_cell_formula_units_Z 4
_cell_length_a 12.723(3)
_cell_length_b 14.723(3)
_cell_length_c 18.508(4)
_cell_measurement_temperature 150(2)
_cell_volume 3419.4(14)
_diffrn_ambient_temperature 150(2)
_exptl_crystal_density_diffrn 1.262
_cod_depositor_comments
;
The following automatic conversions were performed:
'_symmetry_cell_setting' value 'Monoclinic' changed to 'monoclinic'
according to '/home/saulius/struct/CIF-dictionaries/cif_core.dic'
dictionary named 'cif_core.dic' version 2.4.1 from 2010-06-29.

Automatic conversion script
Id: cif_fix_enum 1527 2010-12-29 10:47:43Z saulius 
;
_cod_original_sg_symbol_H-M 'P 21/c'
_cod_database_code 4062601

loop_
_symmetry_equiv_pos_as_xyz
'x, y, z'
'-x, y+1/2, -z+1/2'
'-x, -y, -z'
'x, -y-1/2, z-1/2'

loop_
_atom_site_label
_atom_site_type_symbol
_atom_site_fract_x
_atom_site_fract_y
_atom_site_fract_z
_atom_site_U_iso_or_equiv
_atom_site_adp_type
_atom_site_occupancy
_atom_site_symmetry_multiplicity
_atom_site_calc_flag
_atom_site_refinement_flags
_atom_site_disorder_assembly
_atom_site_disorder_group
Pd1 Pd 0.129330(7) 0.937804(6) 0.098648(5) 0.02131(3) Uani 1 1 d DU . .
N1 N 0.04146(7) 0.78772(6) 0.18709(5) 0.01940(17) Uani 1 1 d U . .
C1 C -0.06092(9) 0.78622(8) 0.14000(6) 0.0211(2) Uani 1 1 d U A .
Cl2 Cl 0.06600(3) 1.05373(2) 0.16929(2) 0.04138(9) Uani 1 1 d U A .
N2 N 0.20388(7) 0.81654(6) 0.23263(5) 0.01968(17) Uani 1 1 d U . .
C2 C -0.07230(10) 0.73544(8) 0.07507(7) 0.0256(2) Uani 1 1 d U . .
C3 C -0.17305(11) 0.73237(10) 0.03208(7) 0.0321(3) Uani 1 1 d U A .
H3 H -0.1826(14) 0.7005(13) -0.0100(10) 0.038(5) Uiso 1 1 d . . .
C4 C -0.25879(11) 0.77649(10) 0.05360(8) 0.0327(3) Uani 1 1 d U . .
H4 H -0.3256(15) 0.7739(13) 0.0229(10) 0.043(5) Uiso 1 1 d . . .
C5 C -0.24532(10) 0.82586(10) 0.11774(7) 0.0296(3) Uani 1 1 d U A .
H5 H -0.3027(14) 0.8574(11) 0.1316(9) 0.030(4) Uiso 1 1 d . . .
C6 C -0.14569(9) 0.83231(8) 0.16275(7) 0.0245(2) Uani 1 1 d U . .
C7 C 0.01997(12) 0.68231(10) 0.05346(8) 0.0343(3) Uani 1 1 d U A .
H7 H 0.0807(14) 0.7110(12) 0.0723(9) 0.035(4) Uiso 1 1 d . . .
C8 C 0.02264(17) 0.58588(13) 0.08486(12) 0.0514(4) Uani 1 1 d U . .
H8B H 0.0244(19) 0.5850(15) 0.1360(14) 0.060(6) Uiso 1 1 d . . .
H8A H -0.042(2) 0.5507(15) 0.0643(14) 0.063(7) Uiso 1 1 d . . .
H8B H 0.081(2) 0.5526(15) 0.0699(13) 0.062(7) Uiso 1 1 d . . .
C9 C 0.01811(17) 0.68014(16) -0.02923(10) 0.0521(4) Uani 1 1 d U . .
H9B H 0.0117(19) 0.7376(18) -0.0532(13) 0.070(7) Uiso 1 1 d . . .
H9A H -0.0446(19) 0.6378(16) -0.0557(12) 0.063(6) Uiso 1 1 d . . .
H9C H 0.086(2) 0.6527(17) -0.0432(13) 0.071(7) Uiso 1 1 d . . .
C10 C -0.13401(11) 0.88549(11) 0.23358(8) 0.0350(3) Uani 1 1 d U A .
H10 H -0.0571(15) 0.8920(13) 0.2529(9) 0.040(5) Uiso 1 1 d . . .
C11 C -0.18177(15) 0.83151(16) 0.29106(9) 0.0483(4) Uani 1 1 d U . .
H11B H -0.2537(19) 0.8217(15) 0.2723(12) 0.056(6) Uiso 1 1 d . . .
H11A H -0.1803(16) 0.8657(14) 0.3362(12) 0.054(6) Uiso 1 1 d . . .
H11C H -0.1480(18) 0.7729(15) 0.3023(11) 0.056(6) Uiso 1 1 d . . .
C12 C -0.18485(15) 0.98058(13) 0.22184(12) 0.0474(4) Uani 1 1 d U . .
H12C H -0.2621(18) 0.9766(14) 0.2063(11) 0.051(5) Uiso 1 1 d . . .
H12B H -0.1735(18) 1.0154(17) 0.2687(13) 0.067(7) Uiso 1 1 d . . .
H12A H -0.1586(18) 1.0148(17) 0.1853(12) 0.063(7) Uiso 1 1 d . . .
C13 C 0.12578(9) 0.84039(7) 0.17662(6) 0.01869(19) Uani 1 1 d U A .
C14 C 0.06637(10) 0.73292(8) 0.24882(7) 0.0242(2) Uani 1 1 d U A .
H14 H 0.0183(14) 0.6922(12) 0.2631(9) 0.035(4) Uiso 1 1 d . . .
C15 C 0.16841(10) 0.75122(8) 0.27744(7) 0.0246(2) Uani 1 1 d U A .
H15 H 0.2157(13) 0.7260(12) 0.3186(9) 0.032(4) Uiso 1 1 d . . .
C16 C 0.31142(9) 0.85059(8) 0.24405(6) 0.0209(2) Uani 1 1 d U A .
C17 C 0.38660(9) 0.80686(8) 0.20804(6) 0.0226(2) Uani 1 1 d U . .
C18 C 0.49118(10) 0.83783(9) 0.22336(8) 0.0293(3) Uani 1 1 d U A .
H18 H 0.5380(15) 0.8098(13) 0.1991(9) 0.039(5) Uiso 1 1 d . . .
C19 C 0.51983(11) 0.90883(10) 0.27186(8) 0.0330(3) Uani 1 1 d U . .
H19 H 0.5901(15) 0.9268(11) 0.2822(9) 0.032(4) Uiso 1 1 d . . .
C20 C 0.44461(11) 0.95075(9) 0.30617(8) 0.0314(3) Uani 1 1 d U A .
H20 H 0.4681(14) 1.0023(13) 0.3398(9) 0.039(5) Uiso 1 1 d . . .
C21 C 0.33810(10) 0.92296(8) 0.29286(7) 0.0249(2) Uani 1 1 d U . .
C22 C 0.35659(10) 0.72666(9) 0.15703(7) 0.0261(2) Uani 1 1 d U A .
H22 H 0.2839(14) 0.7386(11) 0.1341(9) 0.029(4) Uiso 1 1 d . . .
C23 C 0.36460(14) 0.63758(10) 0.20029(9) 0.0366(3) Uani 1 1 d U . .
H23A H 0.3442(15) 0.5888(14) 0.1690(10) 0.040(5) Uiso 1 1 d . . .
H23C H 0.4386(16) 0.6272(13) 0.2250(10) 0.042(5) Uiso 1 1 d . . .
H23B H 0.3194(17) 0.6372(14) 0.2382(11) 0.054(6) Uiso 1 1 d . . .
C24 C 0.42485(14) 0.71974(12) 0.09630(9) 0.0393(3) Uani 1 1 d U . .
H24C H 0.4252(14) 0.7742(13) 0.0716(10) 0.039(5) Uiso 1 1 d . . .
H24B H 0.3933(16) 0.6744(14) 0.0611(11) 0.049(5) Uiso 1 1 d . . .
H24A H 0.4974(16) 0.7016(13) 0.1151(10) 0.043(5) Uiso 1 1 d . . .
C25 C 0.25838(11) 0.96978(10) 0.33290(8) 0.0302(3) Uani 1 1 d U A .
H25 H 0.1909(15) 0.9549(12) 0.3096(10) 0.035(4) Uiso 1 1 d . . .
C26 C 0.26509(15) 1.07332(11) 0.32802(11) 0.0420(4) Uani 1 1 d U . .
H26A H 0.2599(17) 1.0944(14) 0.2772(12) 0.052(5) Uiso 1 1 d . . .
H26C H 0.3279(18) 1.0954(15) 0.3526(12) 0.055(6) Uiso 1 1 d . . .
H26B H 0.2115(19) 1.0996(16) 0.3491(12) 0.064(6) Uiso 1 1 d . . .
C27 C 0.27515(17) 0.93855(16) 0.41295(11) 0.0504(4) Uani 1 1 d U . .
H27A H 0.346(2) 0.9572(15) 0.4404(13) 0.061(6) Uiso 1 1 d . . .
H27C H 0.2263(19) 0.9691(16) 0.4401(12) 0.061(6) Uiso 1 1 d . . .
H27B H 0.2687(18) 0.8742(17) 0.4156(12) 0.061(6) Uiso 1 1 d . . .
C28 C 0.20974(17) 0.86862(12) 0.02411(10) 0.0333(4) Uani 0.919(4) 1 d PDU A 1
H28B H 0.1944(16) 0.8110(15) 0.0149(10) 0.035(5) Uiso 0.919(4) 1 d P A 1
H28A H 0.2761(17) 0.8820(13) 0.0427(10) 0.036(5) Uiso 0.919(4) 1 d P A 1
C28A C 0.1636(14) 0.8706(8) 0.0017(6) 0.026(3) Uani 0.081(4) 1 d PDU A 2
H28C H 0.0903 0.8663 0.0058 0.031 Uiso 0.081(4) 1 calc PR A 2
H28D H 0.2026 0.8173 -0.0057 0.031 Uiso 0.081(4) 1 calc PR A 2
C29 C 0.14339(13) 0.93499(11) -0.01543(9) 0.0346(4) Uani 0.919(4) 1 d PDU A 1
H29 H 0.0843(18) 0.9172(14) -0.0471(11) 0.039(5) Uiso 0.919(4) 1 d P A 1
C29A C 0.2134(12) 0.9540(9) 0.0064(7) 0.030(3) Uani 0.081(4) 1 d PDU A 2
H29A H 0.2867 0.9566 0.0021 0.036 Uiso 0.081(4) 1 calc PR A 2
C30A C 0.162(3) 1.0340(8) 0.0170(13) 0.029(3) Uani 0.081(4) 1 d PDU A 2
H30A H 0.0883 1.0332 0.0215 0.035 Uiso 0.081(4) 1 calc PR A 2
H30B H 0.1993 1.0899 0.0199 0.035 Uiso 0.081(4) 1 calc PR A 2
C30 C 0.1525(2) 1.02458(13) 0.00573(14) 0.0363(6) Uani 0.919(4) 1 d PDU A 1
H30C H 0.2033 1.0419 0.0469 0.044 Uiso 0.919(4) 1 calc PR A 1
H30D H 0.1079 1.0691 -0.0209 0.044 Uiso 0.919(4) 1 calc PR A 1
C31 C 0.4127(6) 0.0695(4) 0.1313(5) 0.0510(14) Uani 0.556(5) 1 d PDU B 1
H31 H 0.368(3) 0.035(3) 0.151(2) 0.050(10) Uiso 0.556(5) 1 d P B 1
C32 C 0.4154(3) 0.1627(3) 0.1348(2) 0.0525(10) Uiso 0.556(5) 1 d PDU B 1
H32 H 0.3600 0.1944 0.1528 0.063 Uiso 0.556(5) 1 calc PR B 1
C33 C 0.4970(6) 0.2109(3) 0.1127(5) 0.0498(13) Uani 0.556(5) 1 d PDU B 1
H33 H 0.4991 0.2752 0.1170 0.060 Uiso 0.556(5) 1 calc PR B 1
C34 C 0.5756(4) 0.1656(3) 0.0843(3) 0.0419(10) Uani 0.556(5) 1 d PDU B 1
H34 H 0.628(3) 0.199(3) 0.070(2) 0.053(10) Uiso 0.556(5) 1 d P B 1
C35 C 0.5733(3) 0.0722(3) 0.07980(18) 0.0458(8) Uani 0.556(5) 1 d PDU B 1
H35 H 0.6277 0.0407 0.0605 0.055 Uiso 0.556(5) 1 calc PR B 1
C36 C 0.4919(4) 0.0242(3) 0.1033(3) 0.0512(12) Uani 0.556(5) 1 d PDU B 1
H36 H 0.4905 -0.0402 0.1002 0.061 Uiso 0.556(5) 1 calc PR B 1
C37 C 0.3729(3) 0.1312(3) 0.1352(2) 0.0511(12) Uani 0.444(5) 1 d PDU B 2
H37 H 0.3059 0.1305 0.1515 0.061 Uiso 0.444(5) 1 calc PR B 2
C38 C 0.4193(3) 0.2125(3) 0.12364(19) 0.0442(11) Uani 0.444(5) 1 d PDU B 2
H38 H 0.3848 0.2678 0.1321 0.053 Uiso 0.444(5) 1 calc PR B 2
C39 C 0.5166(6) 0.2139(4) 0.0997(6) 0.0494(17) Uani 0.444(5) 1 d PDU B 2
H39 H 0.5488 0.2700 0.0906 0.059 Uiso 0.444(5) 1 calc PR B 2
C40 C 0.5661(5) 0.1331(4) 0.0892(4) 0.0543(15) Uani 0.444(5) 1 d PDU B 2
H40 H 0.6340 0.1337 0.0741 0.065 Uiso 0.444(5) 1 calc PR B 2
C41 C 0.5187(5) 0.0519(4) 0.1004(4) 0.0621(17) Uani 0.444(5) 1 d PDU B 2
H41 H 0.5531 -0.0036 0.0921 0.075 Uiso 0.444(5) 1 calc PR B 2
C42 C 0.4215(7) 0.0505(4) 0.1236(7) 0.054(2) Uani 0.444(5) 1 d PDU B 2
H42 H 0.3883 -0.0056 0.1314 0.065 Uiso 0.444(5) 1 calc PR B 2

loop_
_atom_site_aniso_label
_atom_site_aniso_U_11
_atom_site_aniso_U_22
_atom_site_aniso_U_33
_atom_site_aniso_U_23
_atom_site_aniso_U_13
_atom_site_aniso_U_12
Pd1 0.01805(5) 0.01953(5) 0.02676(5) 0.00603(3) 0.00487(3) 0.00105(3)
N1 0.0160(4) 0.0179(4) 0.0244(4) 0.0028(3) 0.0036(3) -0.0003(3)
C1 0.0173(5) 0.0201(5) 0.0257(5) 0.0048(4) 0.0027(4) -0.0021(4)
Cl2 0.0479(2) 0.02930(17) 0.0463(2) -0.00634(13) 0.00617(15) 0.01128(14)
N2 0.0166(4) 0.0183(4) 0.0244(4) 0.0027(3) 0.0041(3) -0.0007(3)
C2 0.0239(6) 0.0237(6) 0.0292(6) 0.0008(4) 0.0041(4) -0.0028(4)
C3 0.0303(7) 0.0355(7) 0.0284(6) -0.0004(5) -0.0012(5) -0.0059(5)
C4 0.0224(6) 0.0392(7) 0.0337(7) 0.0098(5) -0.0038(5) -0.0063(5)
C5 0.0177(6) 0.0348(7) 0.0360(6) 0.0082(5) 0.0039(4) 0.0003(5)
C6 0.0183(5) 0.0260(6) 0.0295(6) 0.0032(4) 0.0052(4) -0.0008(4)
C7 0.0296(7) 0.0353(7) 0.0376(7) -0.0116(6) 0.0041(5) 0.0010(6)
C8 0.0563(12) 0.0349(8) 0.0610(12) -0.0075(8) 0.0044(9) 0.0139(8)
C9 0.0517(11) 0.0642(12) 0.0430(9) -0.0152(8) 0.0150(7) 0.0038(9)
C10 0.0209(6) 0.0452(8) 0.0393(7) -0.0107(6) 0.0058(5) 0.0052(5)
C11 0.0372(9) 0.0775(13) 0.0315(7) 0.0026(8) 0.0091(6) 0.0161(8)
C12 0.0363(9) 0.0441(9) 0.0636(11) -0.0157(8) 0.0136(7) 0.0068(7)
C13 0.0165(5) 0.0168(5) 0.0233(5) 0.0000(4) 0.0050(4) 0.0005(4)
C14 0.0210(6) 0.0232(5) 0.0289(6) 0.0078(4) 0.0051(4) -0.0014(4)
C15 0.0208(5) 0.0245(6) 0.0283(6) 0.0077(4) 0.0037(4) -0.0008(4)
C16 0.0161(5) 0.0203(5) 0.0264(5) 0.0027(4) 0.0036(4) -0.0007(4)
C17 0.0200(5) 0.0204(5) 0.0280(5) 0.0033(4) 0.0053(4) 0.0018(4)
C18 0.0196(6) 0.0301(6) 0.0398(7) 0.0014(5) 0.0096(5) 0.0011(5)
C19 0.0187(6) 0.0331(7) 0.0478(8) -0.0012(6) 0.0071(5) -0.0056(5)
C20 0.0233(6) 0.0288(6) 0.0423(7) -0.0052(5) 0.0056(5) -0.0060(5)
C21 0.0207(6) 0.0231(5) 0.0315(6) -0.0005(4) 0.0062(4) -0.0018(4)
C22 0.0222(6) 0.0249(6) 0.0312(6) -0.0019(4) 0.0050(4) 0.0041(4)
C23 0.0417(8) 0.0225(6) 0.0460(8) 0.0001(5) 0.0082(6) 0.0018(6)
C24 0.0408(8) 0.0422(8) 0.0376(8) -0.0039(6) 0.0144(6) 0.0090(7)
C25 0.0238(6) 0.0298(6) 0.0385(7) -0.0086(5) 0.0092(5) -0.0018(5)
C26 0.0389(9) 0.0302(7) 0.0587(10) -0.0151(7) 0.0135(7) -0.0008(6)
C27 0.0490(11) 0.0626(12) 0.0445(9) 0.0001(8) 0.0219(8) 0.0040(9)
C28 0.0303(10) 0.0392(9) 0.0334(8) 0.0096(6) 0.0138(7) 0.0101(7)
C28A 0.020(6) 0.034(5) 0.022(5) 0.011(4) -0.002(5) 0.012(5)
C29 0.0301(8) 0.0465(9) 0.0292(7) 0.0140(6) 0.0104(6) 0.0062(7)
C29A 0.030(6) 0.039(5) 0.023(5) 0.011(4) 0.009(4) 0.005(4)
C30A 0.035(7) 0.029(5) 0.021(5) 0.013(4) -0.004(5) 0.007(5)
C30 0.0312(10) 0.0392(9) 0.0392(12) 0.0208(8) 0.0084(10) 0.0006(8)
C31 0.049(2) 0.071(3) 0.0344(19) -0.004(3) 0.0109(17) -0.018(2)
C33 0.070(4) 0.050(2) 0.029(3) -0.0050(16) 0.008(2) -0.001(2)
C34 0.052(2) 0.047(2) 0.0253(15) 0.0031(16) 0.0021(13) -0.0179(18)
C35 0.054(2) 0.051(2) 0.0345(15) 0.0064(13) 0.0127(13) -0.0047(16)
C36 0.061(3) 0.054(2) 0.0398(17) 0.0058(17) 0.0133(18) -0.0195(19)
C37 0.051(2) 0.070(3) 0.0298(17) 0.0084(18) 0.0004(15) -0.019(2)
C38 0.052(2) 0.049(2) 0.0291(16) -0.0102(15) -0.0033(15) -0.0031(17)
C39 0.047(3) 0.068(3) 0.032(4) 0.007(2) 0.002(2) -0.024(2)
C40 0.048(3) 0.080(4) 0.036(2) -0.003(4) 0.0085(18) -0.004(3)
C41 0.058(4) 0.065(3) 0.057(3) -0.008(3) -0.009(3) 0.007(3)
C42 0.055(4) 0.047(2) 0.053(5) 0.013(3) -0.015(3) -0.014(2)

loop_
_geom_bond_atom_site_label_1
_geom_bond_atom_site_label_2
_geom_bond_distance
_geom_bond_site_symmetry_2
_geom_bond_publ_flag
Pd1 C13 2.0404(11) . ?
Pd1 C28 2.1101(16) . ?
Pd1 C29 2.1486(16) . ?
Pd1 C28A 2.156(8) . ?
Pd1 C30A 2.159(8) . ?
Pd1 C29A 2.172(8) . ?
Pd1 C30 2.2008(17) . ?
Pd1 Cl2 2.3704(5) . ?
N1 C13 1.3632(14) . ?
N1 C14 1.3919(15) . ?
N1 C1 1.4430(14) . ?
C1 C6 1.3966(17) . ?
C1 C2 1.4024(17) . ?
N2 C13 1.3585(14) . ?
N2 C15 1.3928(15) . ?
N2 C16 1.4397(14) . ?
C2 C3 1.3935(18) . ?
C2 C7 1.5182(19) . ?
C3 C4 1.383(2) . ?
C4 C5 1.378(2) . ?
C5 C6 1.4006(17) . ?
C6 C10 1.5131(19) . ?
C7 C9 1.527(2) . ?
C7 C8 1.532(3) . ?
C10 C11 1.532(2) . ?
C10 C12 1.542(2) . ?
C14 C15 1.3460(17) . ?
C16 C21 1.4020(17) . ?
C16 C17 1.4085(16) . ?
C17 C18 1.3908(17) . ?
C17 C22 1.5207(18) . ?
C18 C19 1.387(2) . ?
C19 C20 1.378(2) . ?
C20 C21 1.3979(18) . ?
C21 C25 1.5168(18) . ?
C22 C23 1.531(2) . ?
C22 C24 1.533(2) . ?
C25 C26 1.530(2) . ?
C25 C27 1.532(2) . ?
C28 C29 1.414(2) . ?
C28A C29A 1.378(8) . ?
C29 C30 1.375(3) . ?
C29A C30A 1.378(8) . ?
C31 C32 1.374(5) . ?
C31 C36 1.379(5) . ?
C32 C33 1.374(5) . ?
C33 C34 1.376(5) . ?
C34 C35 1.378(4) . ?
C35 C36 1.382(4) . ?
C37 C38 1.367(5) . ?
C37 C42 1.373(5) . ?
C38 C39 1.381(5) . ?
C39 C40 1.375(5) . ?
C40 C41 1.371(5) . ?
C41 C42 1.375(5) . ?
